data_2218382
loop_
_publ_author_name
'Xia, Rong'
'Xu, Hai-Jun'
'Gong, Xing-Xuan'

_publ_section_title
;
 2-(2-Hydroxybenzylideneamino)benzonitrile
;
_journal_coeditor_code DN2331
_journal_issue 6
_journal_name_full 'Acta Crystallographica Section E'
_journal_page_first o1047
_journal_paper_doi 10.1107/S160053680801163X
_journal_volume 64
_journal_year 2008
_chemical_formula_iupac 'C14 H10 N2 O'
_chemical_formula_moiety 'C14 H10 N2 O'
_chemical_formula_sum 'C14 H10 N2 O'
_chemical_formula_weight 222.24
_chemical_name_systematic
;
2-(2-Hydroxybenzylideneamino)benzonitrile
;
_space_group_IT_number 4
_symmetry_cell_setting monoclinic
_symmetry_space_group_name_Hall 'P 2yb'
_symmetry_space_group_name_H-M 'P 1 21 1'
_atom_sites_solution_hydrogens geom
_atom_sites_solution_primary direct
_atom_sites_solution_secondary difmap
_audit_creation_method SHELXL-97
_cell_angle_alpha 90.00
_cell_angle_beta 93.30(3)
_cell_angle_gamma 90.00
_cell_formula_units_Z 2
_cell_length_a 4.7667(10)
_cell_length_b 16.190(3)
_cell_length_c 7.6714(15)
_cell_measurement_reflns_used 4123
_cell_measurement_temperature 293(2)
_cell_measurement_theta_max 28.68
_cell_measurement_theta_min 3.66
_cell_volume 591.0(2)
_computing_cell_refinement 'CrystalClear (Rigaku, 2005)'
_computing_data_collection 'CrystalClear (Rigaku, 2005)'
_computing_data_reduction 'CrystalClear (Rigaku, 2005)'
_computing_molecular_graphics 'ORTEPIII (Burnett & Johnson, 1996) and ORTEP-3 for Windows (Farrugia, 1997)'
_computing_publication_material 'SHELXL97 (Sheldrick, 2008)'
_computing_structure_refinement 'SHELXL97 (Sheldrick, 2008)'
_computing_structure_solution 'SHELXS97 (Sheldrick, 2008)'
_diffrn_ambient_temperature 293(2)
_diffrn_detector_area_resol_mean 13.6612
_diffrn_measured_fraction_theta_full 0.998
_diffrn_measured_fraction_theta_max 0.998
_diffrn_measurement_device_type 'Rigaku Mercury2'
_diffrn_measurement_method \w
_diffrn_radiation_monochromator graphite
_diffrn_radiation_source 'fine-focus sealed tube'
_diffrn_radiation_type MoK\a
_diffrn_radiation_wavelength 0.71073
_diffrn_reflns_av_R_equivalents 0.1047
_diffrn_reflns_av_sigmaI/netI 0.0862
_diffrn_reflns_limit_h_max 5
_diffrn_reflns_limit_h_min -5
_diffrn_reflns_limit_k_max 19
_diffrn_reflns_limit_k_min -19
_diffrn_reflns_limit_l_max 9
_diffrn_reflns_limit_l_min -9
_diffrn_reflns_number 5470
_diffrn_reflns_theta_full 25.98
_diffrn_reflns_theta_max 25.98
_diffrn_reflns_theta_min 3.66
_diffrn_standards_number 0
_exptl_absorpt_coefficient_mu 0.081
_exptl_absorpt_correction_T_max 1.00
_exptl_absorpt_correction_T_min 0.981
_exptl_absorpt_correction_type multi-scan
_exptl_absorpt_process_details '(CrystalClear; Rigaku, 2005)'
_exptl_crystal_colour Colorless
_exptl_crystal_density_diffrn 1.249
_exptl_crystal_density_method 'not measured'
_exptl_crystal_description Block
_exptl_crystal_F_000 232
_exptl_crystal_size_max 0.2000
_exptl_crystal_size_mid 0.0500
_exptl_crystal_size_min 0.0500
_refine_diff_density_max 0.145
_refine_diff_density_min -0.182
_refine_ls_extinction_method none
_refine_ls_goodness_of_fit_ref 1.033
_refine_ls_hydrogen_treatment constr
_refine_ls_matrix_type full
_refine_ls_number_parameters 155
_refine_ls_number_reflns 1201
_refine_ls_number_restraints 1
_refine_ls_restrained_S_all 1.032
_refine_ls_R_factor_all 0.1337
_refine_ls_R_factor_gt 0.0609
_refine_ls_shift/su_max 0.000
_refine_ls_shift/su_mean 0.000
_refine_ls_structure_factor_coef Fsqd
_refine_ls_weighting_details 'calc w=1/[\s^2^(Fo^2^)+(0.048P)^2^] where P=(Fo^2^+2Fc^2^)/3'
_refine_ls_weighting_scheme calc
_refine_ls_wR_factor_gt 0.1130
_refine_ls_wR_factor_ref 0.1355
_reflns_number_gt 633
_reflns_number_total 1201
_reflns_threshold_expression I>2\s(I)
_cod_data_source_file dn2331.cif
_cod_data_source_block I
_cod_original_sg_symbol_H-M 'P 21'
_cod_database_code 2218382
_cod_database_fobs_code 2218382

loop_
_symmetry_equiv_pos_as_xyz
'x, y, z'
'-x, y+1/2, -z'

loop_
_atom_site_type_symbol
_atom_site_label
_atom_site_fract_x
_atom_site_fract_y
_atom_site_fract_z
_atom_site_U_iso_or_equiv
_atom_site_adp_type
_atom_site_calc_flag
_atom_site_refinement_flags
_atom_site_occupancy
C C1 -0.0060(10) 0.5064(3) 0.8304(7) 0.0474(15) Uani d . 1
C C2 -0.0982(11) 0.5462(4) 0.6745(9) 0.0580(16) Uani d . 1
C C3 -0.2999(13) 0.6076(4) 0.6777(10) 0.076(2) Uani d . 1
H H3 -0.3594 0.6343 0.5747 0.091 Uiso calc R 1
C C4 -0.4118(14) 0.6293(4) 0.8306(12) 0.0747(19) Uani d . 1
H H4 -0.5453 0.6712 0.8303 0.090 Uiso calc R 1
C C5 -0.3320(12) 0.5906(4) 0.9860(10) 0.073(2) Uani d . 1
H H5 -0.4150 0.6047 1.0887 0.087 Uiso calc R 1
C C6 -0.1256(11) 0.5303(4) 0.9858(8) 0.0639(16) Uani d . 1
H H6 -0.0652 0.5052 1.0904 0.077 Uiso calc R 1
C C7 0.2044(10) 0.4416(3) 0.8361(7) 0.0480(14) Uani d . 1
H H7 0.2592 0.4179 0.9431 0.058 Uiso calc R 1
C C8 0.5180(10) 0.3518(3) 0.7054(6) 0.0431(14) Uani d . 1
C C9 0.6040(10) 0.3216(3) 0.5473(7) 0.0526(15) Uani d . 1
C C10 0.7977(11) 0.2575(4) 0.5400(8) 0.0657(17) Uani d . 1
H H10 0.8484 0.2375 0.4326 0.079 Uiso calc R 1
C C11 0.9127(13) 0.2241(4) 0.6912(9) 0.0685(18) Uani d . 1
H H11 1.0417 0.1812 0.6877 0.082 Uiso calc R 1
C C12 0.8365(11) 0.2546(4) 0.8477(9) 0.0623(17) Uani d . 1
H H12 0.9182 0.2324 0.9503 0.075 Uiso calc R 1
C C13 0.6393(11) 0.3180(3) 0.8582(7) 0.0565(15) Uani d . 1
H H13 0.5899 0.3373 0.9664 0.068 Uiso calc R 1
C C14 0.4758(15) 0.3547(5) 0.3888(9) 0.093(2) Uani d . 1
N N1 0.3182(9) 0.4157(2) 0.6972(5) 0.0459(11) Uani d . 1
N N2 0.3736(15) 0.3796(5) 0.2608(8) 0.147(3) Uani d . 1
O O1 0.0028(9) 0.5256(3) 0.5203(5) 0.0815(14) Uani d . 1
H H1 0.1174 0.4881 0.5348 0.122 Uiso calc R 1

loop_
_atom_site_aniso_label
_atom_site_aniso_U_11
_atom_site_aniso_U_22
_atom_site_aniso_U_33
_atom_site_aniso_U_12
_atom_site_aniso_U_13
_atom_site_aniso_U_23
C1 0.040(3) 0.047(4) 0.055(4) -0.003(3) 0.005(3) -0.002(3)
C2 0.052(3) 0.044(4) 0.079(5) 0.005(3) 0.013(3) 0.011(3)
C3 0.067(5) 0.068(5) 0.094(6) 0.010(4) 0.014(4) 0.020(4)
C4 0.063(4) 0.043(4) 0.119(6) 0.012(4) 0.013(4) -0.001(4)
C5 0.051(4) 0.079(5) 0.089(5) 0.002(3) 0.014(4) -0.029(4)
C6 0.054(4) 0.075(5) 0.062(4) -0.004(4) -0.002(3) -0.020(3)
C7 0.043(3) 0.053(4) 0.047(4) 0.002(3) -0.003(2) -0.005(3)
C8 0.046(3) 0.042(4) 0.042(3) -0.002(3) 0.004(2) -0.006(2)
C9 0.050(3) 0.060(4) 0.048(4) 0.004(3) 0.001(3) 0.003(3)
C10 0.065(4) 0.068(5) 0.065(4) 0.009(3) 0.005(3) -0.017(3)
C11 0.060(4) 0.072(5) 0.073(5) 0.007(4) 0.004(3) -0.005(4)
C12 0.056(4) 0.052(4) 0.080(5) 0.010(3) 0.006(3) 0.017(3)
C13 0.059(4) 0.061(4) 0.050(4) 0.006(3) 0.010(3) 0.007(3)
C14 0.093(5) 0.135(7) 0.052(4) 0.042(5) 0.005(4) -0.012(4)
N1 0.049(3) 0.041(3) 0.048(3) -0.003(2) 0.0079(19) 0.000(2)
N2 0.162(7) 0.225(9) 0.053(4) 0.106(6) -0.002(4) 0.010(5)
O1 0.085(3) 0.092(4) 0.069(3) 0.028(2) 0.020(2) 0.030(2)

loop_
_atom_type_symbol
_atom_type_description
_atom_type_scat_dispersion_real
_atom_type_scat_dispersion_imag
_atom_type_scat_source
C C 0.0033 0.0016 'International Tables Vol C Tables 4.2.6.8 and 6.1.1.4'
H H 0.0000 0.0000 'International Tables Vol C Tables 4.2.6.8 and 6.1.1.4'
N N 0.0061 0.0033 'International Tables Vol C Tables 4.2.6.8 and 6.1.1.4'
O O 0.0106 0.0060 'International Tables Vol C Tables 4.2.6.8 and 6.1.1.4'

loop_
_geom_angle_atom_site_label_1
_geom_angle_atom_site_label_2
_geom_angle_atom_site_label_3
_geom_angle
C6 C1 C2 118.3(5)
C6 C1 C7 119.1(5)
C2 C1 C7 122.6(5)
O1 C2 C3 118.5(6)
O1 C2 C1 121.7(5)
C3 C2 C1 119.8(6)
C4 C3 C2 120.5(6)
C4 C3 H3 119.8
C2 C3 H3 119.8
C3 C4 C5 121.6(6)
C3 C4 H4 119.2
C5 C4 H4 119.2
C4 C5 C6 118.6(6)
C4 C5 H5 120.7
C6 C5 H5 120.7
C5 C6 C1 121.2(6)
C5 C6 H6 119.4
C1 C6 H6 119.4
N1 C7 C1 122.1(4)
N1 C7 H7 118.9
C1 C7 H7 118.9
C13 C8 C9 117.9(5)
C13 C8 N1 125.2(5)
C9 C8 N1 116.9(4)
C8 C9 C10 121.8(5)
C8 C9 C14 118.4(5)
C10 C9 C14 119.7(5)
C11 C10 C9 119.7(6)
C11 C10 H10 120.2
C9 C10 H10 120.2
C10 C11 C12 119.3(6)
C10 C11 H11 120.3
C12 C11 H11 120.3
C11 C12 C13 122.0(6)
C11 C12 H12 119.0
C13 C12 H12 119.0
C8 C13 C12 119.3(5)
C8 C13 H13 120.3
C12 C13 H13 120.3
N2 C14 C9 178.6(8)
C7 N1 C8 121.1(4)
C2 O1 H1 109.5

loop_
_geom_bond_atom_site_label_1
_geom_bond_atom_site_label_2
_geom_bond_distance
C1 C6 1.405(7)
C1 C2 1.406(7)
C1 C7 1.450(6)
C2 O1 1.345(7)
C2 C3 1.385(8)
C3 C4 1.363(9)
C3 H3 0.9300
C4 C5 1.381(9)
C4 H4 0.9300
C5 C6 1.387(8)
C5 H5 0.9300
C6 H6 0.9300
C7 N1 1.293(5)
C7 H7 0.9300
C8 C13 1.389(7)
C8 C9 1.391(6)
C8 N1 1.406(6)
C9 C10 1.393(7)
C9 C14 1.433(9)
C10 C11 1.365(8)
C10 H10 0.9300
C11 C12 1.366(8)
C11 H11 0.9300
C12 C13 1.397(7)
C12 H12 0.9300
C13 H13 0.9300
C14 N2 1.144(7)
O1 H1 0.8200

loop_
_geom_hbond_atom_site_label_D
_geom_hbond_atom_site_label_H
_geom_hbond_atom_site_label_A
_geom_hbond_distance_DH
_geom_hbond_distance_HA
_geom_hbond_distance_DA
_geom_hbond_angle_DHA
O1 H1 N1 0.82 1.92 2.651(6) 147.3

loop_
_cod_related_entry_id
_cod_related_entry_database
_cod_related_entry_code
1 ChemSpider 30655493
